data_8107030
loop_
_publ_author_name
'Ghabbour, Hazem A.'
'Abdel-Aziz, Hatem A.'
'AlRabiah, Haitham'
'Alruqi, Obaid S.'

_publ_section_title
;
 Crystal structure of 4,5-diphenylthiazol-2-amine, C15H12N2S
;
_journal_issue 3
_journal_name_full 'Zeitschrift f\"ur Kristallographie - New Crystal Structures'
_journal_page_first 861
_journal_page_last 862
_journal_paper_doi 10.1515/ncrs-2015-0294
_journal_volume 231
_journal_year 2016
_chemical_formula_sum 'C15 H12 N2 S'
_chemical_formula_weight 252.33
_space_group_crystal_system monoclinic
_space_group_IT_number 14
_space_group_name_Hall '-P 2ybc'
_space_group_name_H-M_alt 'P 1 21/c 1'
_atom_sites_solution_hydrogens mixed
_cell_angle_alpha 90
_cell_angle_beta 96.585(2)
_cell_angle_gamma 90
_cell_formula_units_Z 4
_cell_length_a 6.8853(3)
_cell_length_b 23.8495(10)
_cell_length_c 7.5689(3)
_cell_measurement_reflns_used 8256
_cell_measurement_temperature 100(2)
_cell_measurement_theta_max 30.27
_cell_measurement_theta_min 2.84
_cell_volume 1234.70(9)
_computing_cell_refinement 'Bruker SAINT'
_computing_data_collection 'Bruker APEX2'
_computing_data_reduction 'Bruker SAINT'
_computing_molecular_graphics 'Bruker SHELXTL'
_computing_publication_material 'Bruker SHELXTL'
_computing_structure_refinement 'SHELXL-2014 (Sheldrick 2014)'
_computing_structure_solution 'SHELXS-97 (Sheldrick 2008)'
_diffrn_ambient_temperature 100(2)
_diffrn_measured_fraction_theta_full 0.999
_diffrn_measured_fraction_theta_max 0.988
_diffrn_measurement_device_type 'Bruker APEX-II D8 venture'
_diffrn_measurement_method '\f and \w scans'
_diffrn_radiation_type MoK\a
_diffrn_radiation_wavelength 0.71073
_diffrn_reflns_av_R_equivalents 0.0816
_diffrn_reflns_av_unetI/netI 0.0717
_diffrn_reflns_Laue_measured_fraction_full 0.999
_diffrn_reflns_Laue_measured_fraction_max 0.988
_diffrn_reflns_limit_h_max 9
_diffrn_reflns_limit_h_min -8
_diffrn_reflns_limit_k_max 34
_diffrn_reflns_limit_k_min -34
_diffrn_reflns_limit_l_max 9
_diffrn_reflns_limit_l_min -10
_diffrn_reflns_number 17571
_diffrn_reflns_point_group_measured_fraction_full 0.999
_diffrn_reflns_point_group_measured_fraction_max 0.988
_diffrn_reflns_theta_full 25.242
_diffrn_reflns_theta_max 30.521
_diffrn_reflns_theta_min 2.840
_exptl_absorpt_coefficient_mu 0.243
_exptl_absorpt_correction_T_max 0.956
_exptl_absorpt_correction_T_min 0.943
_exptl_absorpt_correction_type multi-scan
_exptl_absorpt_process_details SADABS_Bruker_2014
_exptl_crystal_colour yellow
_exptl_crystal_density_diffrn 1.357
_exptl_crystal_description plate
_exptl_crystal_F_000 528
_exptl_crystal_size_max 0.478
_exptl_crystal_size_mid 0.354
_exptl_crystal_size_min 0.084
_refine_diff_density_max 0.480
_refine_diff_density_min -0.609
_refine_diff_density_rms 0.081
_refine_ls_extinction_coef .
_refine_ls_extinction_method none
_refine_ls_goodness_of_fit_ref 1.016
_refine_ls_hydrogen_treatment mixed
_refine_ls_matrix_type full
_refine_ls_number_parameters 171
_refine_ls_number_reflns 3729
_refine_ls_number_restraints 0
_refine_ls_restrained_S_all 1.016
_refine_ls_R_factor_all 0.0755
_refine_ls_R_factor_gt 0.0506
_refine_ls_shift/su_max 0.001
_refine_ls_shift/su_mean 0.000
_refine_ls_structure_factor_coef Fsqd
_refine_ls_weighting_details 'w=1/[\s^2^(Fo^2^)+(0.0492P)^2^+0.7987P] where P=(Fo^2^+2Fc^2^)/3'
_refine_ls_weighting_scheme calc
_refine_ls_wR_factor_gt 0.1143
_refine_ls_wR_factor_ref 0.1243
_reflns_Friedel_coverage 0.000
_reflns_Friedel_fraction_full .
_reflns_Friedel_fraction_max .
_reflns_number_gt 2849
_reflns_number_total 3729
_reflns_threshold_expression 'I > 2\s(I)'
_cod_data_source_file suppl_ncrs-2015-0294_suppl.cif
_cod_data_source_block gh5
_cod_original_sg_symbol_H-M 'P 21/c'
_cod_database_code 8107030
_shelx_space_group_comment
;
The symmetry employed for this shelxl refinement is uniquely defined
by the following loop, which should always be used as a source of
symmetry information in preference to the above space-group names.
They are only intended as comments.
;
_shelx_estimated_absorpt_t_min 0.893
_shelx_estimated_absorpt_t_max 0.980

loop_
_space_group_symop_operation_xyz
'x, y, z'
'-x, y+1/2, -z+1/2'
'-x, -y, -z'
'x, -y-1/2, z-1/2'

loop_
_atom_site_label
_atom_site_type_symbol
_atom_site_fract_x
_atom_site_fract_y
_atom_site_fract_z
_atom_site_U_iso_or_equiv
_atom_site_adp_type
_atom_site_occupancy
_atom_site_site_symmetry_order
_atom_site_calc_flag
_atom_site_refinement_flags_posn
_atom_site_refinement_flags_adp
_atom_site_refinement_flags_occupancy
_atom_site_disorder_assembly
_atom_site_disorder_group
S1 S 0.49472(6) 0.48334(2) 0.78053(5) 0.01408(12) Uani 1 1 d . . . . .
N1 N 0.2283(2) 0.53650(6) 0.58029(18) 0.0133(3) Uani 1 1 d . . . . .
N2 N 0.1539(2) 0.44137(6) 0.6232(2) 0.0162(3) Uani 1 1 d . . . . .
C1 C 0.2702(3) 0.48713(7) 0.6509(2) 0.0135(3) Uani 1 1 d . . . . .
C2 C 0.3769(2) 0.57475(7) 0.6319(2) 0.0128(3) Uani 1 1 d . . . . .
C3 C 0.5306(2) 0.55469(7) 0.7438(2) 0.0129(3) Uani 1 1 d . . . . .
C4 C 0.7017(2) 0.58295(7) 0.8408(2) 0.0140(3) Uani 1 1 d . . . . .
C5 C 0.6788(3) 0.63348(7) 0.9304(2) 0.0185(4) Uani 1 1 d . . . . .
H5A H 0.5532 0.6503 0.9259 0.022 Uiso 1 1 calc R U . . .
C6 C 0.8393(3) 0.65912(7) 1.0259(2) 0.0231(4) Uani 1 1 d . . . . .
H6A H 0.8227 0.6937 1.0848 0.028 Uiso 1 1 calc R U . . .
C7 C 1.0233(3) 0.63489(8) 1.0362(2) 0.0217(4) Uani 1 1 d . . . . .
H7A H 1.1323 0.6526 1.1017 0.026 Uiso 1 1 calc R U . . .
C8 C 1.0461(3) 0.58455(8) 0.9499(2) 0.0196(4) Uani 1 1 d . . . . .
H8A H 1.1716 0.5676 0.9566 0.024 Uiso 1 1 calc R U . . .
C9 C 0.8865(3) 0.55860(7) 0.8532(2) 0.0165(3) Uani 1 1 d . . . . .
H9A H 0.9040 0.5239 0.7952 0.020 Uiso 1 1 calc R U . . .
C10 C 0.3535(3) 0.63210(7) 0.5579(2) 0.0141(3) Uani 1 1 d . . . . .
C11 C 0.1692(3) 0.65766(7) 0.5377(2) 0.0174(4) Uani 1 1 d . . . . .
H11A H 0.0602 0.6389 0.5769 0.021 Uiso 1 1 calc R U . . .
C12 C 0.1451(3) 0.71033(7) 0.4604(2) 0.0230(4) Uani 1 1 d . . . . .
H12A H 0.0197 0.7275 0.4479 0.028 Uiso 1 1 calc R U . . .
C13 C 0.3016(3) 0.73819(7) 0.4015(2) 0.0245(4) Uani 1 1 d . . . . .
H13A H 0.2838 0.7742 0.3481 0.029 Uiso 1 1 calc R U . . .
C14 C 0.4844(3) 0.71327(8) 0.4208(2) 0.0248(4) Uani 1 1 d . . . . .
H14A H 0.5924 0.7323 0.3807 0.030 Uiso 1 1 calc R U . . .
C15 C 0.5110(3) 0.66045(7) 0.4988(2) 0.0196(4) Uani 1 1 d . . . . .
H15A H 0.6370 0.6437 0.5117 0.024 Uiso 1 1 calc R U . . .
H2N2 H 0.024(4) 0.4476(10) 0.575(3) 0.035(6) Uiso 1 1 d . . . . .
H1N2 H 0.162(4) 0.4154(11) 0.699(3) 0.033(6) Uiso 1 1 d . . . . .

loop_
_atom_site_aniso_label
_atom_site_aniso_U_11
_atom_site_aniso_U_22
_atom_site_aniso_U_33
_atom_site_aniso_U_23
_atom_site_aniso_U_13
_atom_site_aniso_U_12
S1 0.0164(2) 0.01185(19) 0.0130(2) 0.00086(14) -0.00265(14) -0.00066(15)
N1 0.0139(7) 0.0126(6) 0.0129(6) -0.0006(5) 0.0004(5) -0.0003(5)
N2 0.0172(8) 0.0129(7) 0.0174(7) 0.0018(5) -0.0030(6) -0.0021(6)
C1 0.0154(8) 0.0145(7) 0.0106(7) -0.0009(6) 0.0016(6) -0.0005(6)
C2 0.0145(8) 0.0127(7) 0.0112(7) -0.0008(5) 0.0013(6) 0.0004(6)
C3 0.0141(8) 0.0110(7) 0.0135(8) 0.0005(5) 0.0016(6) 0.0001(6)
C4 0.0164(9) 0.0126(7) 0.0125(7) 0.0014(5) -0.0003(6) -0.0023(6)
C5 0.0204(9) 0.0147(7) 0.0194(8) -0.0002(6) -0.0015(7) 0.0010(7)
C6 0.0319(11) 0.0149(8) 0.0213(9) -0.0027(6) -0.0019(8) -0.0052(7)
C7 0.0232(10) 0.0246(9) 0.0164(8) 0.0010(7) -0.0020(7) -0.0111(8)
C8 0.0151(9) 0.0281(9) 0.0152(8) 0.0023(7) 0.0001(6) -0.0019(7)
C9 0.0180(9) 0.0182(8) 0.0133(8) -0.0001(6) 0.0017(6) -0.0016(7)
C10 0.0177(9) 0.0126(7) 0.0111(7) -0.0012(6) -0.0021(6) 0.0002(6)
C11 0.0202(9) 0.0143(8) 0.0166(8) -0.0035(6) -0.0028(7) -0.0003(6)
C12 0.0280(11) 0.0163(8) 0.0218(9) -0.0032(6) -0.0097(8) 0.0056(7)
C13 0.0407(12) 0.0131(8) 0.0176(9) 0.0018(6) -0.0058(8) 0.0006(8)
C14 0.0350(11) 0.0173(8) 0.0220(9) 0.0040(7) 0.0032(8) -0.0046(8)
C15 0.0210(9) 0.0163(8) 0.0212(9) 0.0027(6) 0.0014(7) -0.0006(7)

loop_
_atom_type_symbol
_atom_type_description
_atom_type_scat_dispersion_real
_atom_type_scat_dispersion_imag
_atom_type_scat_source
C C 0.0033 0.0016 'International Tables Vol C Tables 4.2.6.8 and 6.1.1.4'
H H 0.0000 0.0000 'International Tables Vol C Tables 4.2.6.8 and 6.1.1.4'
N N 0.0061 0.0033 'International Tables Vol C Tables 4.2.6.8 and 6.1.1.4'
S S 0.1246 0.1234 'International Tables Vol C Tables 4.2.6.8 and 6.1.1.4'

loop_
_geom_angle_atom_site_label_1
_geom_angle_atom_site_label_2
_geom_angle_atom_site_label_3
_geom_angle
_geom_angle_site_symmetry_1
_geom_angle_site_symmetry_3
C1 S1 C3 89.55(8) . .
C1 N1 C2 110.71(14) . .
C1 N2 H2N2 116.9(15) . .
C1 N2 H1N2 119.8(17) . .
H2N2 N2 H1N2 111(2) . .
N1 C1 N2 124.15(16) . .
N1 C1 S1 114.66(12) . .
N2 C1 S1 121.17(13) . .
C3 C2 N1 115.91(14) . .
C3 C2 C10 127.04(15) . .
N1 C2 C10 117.04(14) . .
C2 C3 C4 131.77(15) . .
C2 C3 S1 109.08(12) . .
C4 C3 S1 118.99(12) . .
C9 C4 C5 118.61(15) . .
C9 C4 C3 120.92(14) . .
C5 C4 C3 120.38(15) . .
C6 C5 C4 120.21(17) . .
C6 C5 H5A 119.9 . .
C4 C5 H5A 119.9 . .
C7 C6 C5 120.82(17) . .
C7 C6 H6A 119.6 . .
C5 C6 H6A 119.6 . .
C8 C7 C6 119.18(17) . .
C8 C7 H7A 120.4 . .
C6 C7 H7A 120.4 . .
C7 C8 C9 120.51(17) . .
C7 C8 H8A 119.7 . .
C9 C8 H8A 119.7 . .
C8 C9 C4 120.65(16) . .
C8 C9 H9A 119.7 . .
C4 C9 H9A 119.7 . .
C15 C10 C11 118.82(15) . .
C15 C10 C2 120.97(15) . .
C11 C10 C2 120.13(16) . .
C12 C11 C10 120.19(17) . .
C12 C11 H11A 119.9 . .
C10 C11 H11A 119.9 . .
C13 C12 C11 120.77(18) . .
C13 C12 H12A 119.6 . .
C11 C12 H12A 119.6 . .
C12 C13 C14 119.47(16) . .
C12 C13 H13A 120.3 . .
C14 C13 H13A 120.3 . .
C13 C14 C15 120.43(18) . .
C13 C14 H14A 119.8 . .
C15 C14 H14A 119.8 . .
C14 C15 C10 120.32(18) . .
C14 C15 H15A 119.8 . .
C10 C15 H15A 119.8 . .

loop_
_geom_bond_atom_site_label_1
_geom_bond_atom_site_label_2
_geom_bond_distance
_geom_bond_site_symmetry_2
S1 C1 1.7356(17) .
S1 C3 1.7464(16) .
N1 C1 1.311(2) .
N1 C2 1.393(2) .
N2 C1 1.356(2) .
N2 H2N2 0.93(3) .
N2 H1N2 0.84(3) .
C2 C3 1.364(2) .
C2 C10 1.480(2) .
C3 C4 1.477(2) .
C4 C9 1.393(2) .
C4 C5 1.400(2) .
C5 C6 1.391(3) .
C5 H5A 0.9500 .
C6 C7 1.386(3) .
C6 H6A 0.9500 .
C7 C8 1.384(3) .
C7 H7A 0.9500 .
C8 C9 1.393(2) .
C8 H8A 0.9500 .
C9 H9A 0.9500 .
C10 C15 1.395(2) .
C10 C11 1.400(2) .
C11 C12 1.387(2) .
C11 H11A 0.9500 .
C12 C13 1.383(3) .
C12 H12A 0.9500 .
C13 C14 1.384(3) .
C13 H13A 0.9500 .
C14 C15 1.394(2) .
C14 H14A 0.9500 .
C15 H15A 0.9500 .

loop_
_geom_torsion_atom_site_label_1
_geom_torsion_atom_site_label_2
_geom_torsion_atom_site_label_3
_geom_torsion_atom_site_label_4
_geom_torsion
_geom_torsion_site_symmetry_1
_geom_torsion_site_symmetry_2
_geom_torsion_site_symmetry_3
_geom_torsion_site_symmetry_4
C2 N1 C1 N2 -179.33(16) . . . .
C2 N1 C1 S1 -1.31(18) . . . .
C3 S1 C1 N1 2.38(13) . . . .
C3 S1 C1 N2 -179.53(15) . . . .
C1 N1 C2 C3 -0.9(2) . . . .
C1 N1 C2 C10 178.09(14) . . . .
N1 C2 C3 C4 -172.62(16) . . . .
C10 C2 C3 C4 8.5(3) . . . .
N1 C2 C3 S1 2.66(19) . . . .
C10 C2 C3 S1 -176.26(13) . . . .
C1 S1 C3 C2 -2.71(13) . . . .
C1 S1 C3 C4 173.26(14) . . . .
C2 C3 C4 C9 -139.12(19) . . . .
S1 C3 C4 C9 46.0(2) . . . .
C2 C3 C4 C5 44.3(3) . . . .
S1 C3 C4 C5 -130.56(15) . . . .
C9 C4 C5 C6 1.5(3) . . . .
C3 C4 C5 C6 178.12(16) . . . .
C4 C5 C6 C7 -0.9(3) . . . .
C5 C6 C7 C8 0.0(3) . . . .
C6 C7 C8 C9 0.2(3) . . . .
C7 C8 C9 C4 0.4(3) . . . .
C5 C4 C9 C8 -1.2(2) . . . .
C3 C4 C9 C8 -177.85(16) . . . .
C3 C2 C10 C15 41.0(3) . . . .
N1 C2 C10 C15 -137.93(17) . . . .
C3 C2 C10 C11 -142.39(18) . . . .
N1 C2 C10 C11 38.7(2) . . . .
C15 C10 C11 C12 -0.2(2) . . . .
C2 C10 C11 C12 -176.89(15) . . . .
C10 C11 C12 C13 0.4(3) . . . .
C11 C12 C13 C14 -0.4(3) . . . .
C12 C13 C14 C15 0.1(3) . . . .
C13 C14 C15 C10 0.1(3) . . . .
C11 C10 C15 C14 -0.1(3) . . . .
C2 C10 C15 C14 176.61(16) . . . .
